data_7153733
loop_
_publ_author_name
'Davies, Stephen G.'
'Fletcher, Ai M.'
'Lee, James A.'
'Roberts, Paul M.'
'Souleymanou, Myriam Y.'
'Thomson, James E.'
'Zammit, Charlotte M.'

_publ_section_title
;
 Diastereoselective Ireland-Claisen rearrangements of substituted allyl
 \b-amino esters: applications in the asymmetric synthesis of
 C(5)-substituted transpentacins.
;
_journal_issue 17
_journal_name_full 'Organic &amp; biomolecular chemistry'
_journal_page_first 2702
_journal_page_last 2728
_journal_paper_doi 10.1039/c4ob00274a
_journal_volume 12
_journal_year 2014
_chemical_absolute_configuration ad
_chemical_formula_moiety 'C27 H36 B1 F4 N1 O2'
_chemical_formula_sum 'C27 H36 B F4 N O2'
_chemical_formula_weight 493.39
_space_group_IT_number 4
_symmetry_cell_setting monoclinic
_symmetry_space_group_name_Hall 'P 2yb'
_symmetry_space_group_name_H-M 'P 1 21 1'
_atom_sites_solution_hydrogens difmap
_atom_sites_solution_primary direct
_cell_angle_alpha 90
_cell_angle_beta 98.8420(13)
_cell_angle_gamma 90
_cell_formula_units_Z 2
_cell_length_a 8.93933(11)
_cell_length_b 14.19427(18)
_cell_length_c 10.40085(16)
_cell_measurement_reflns_used 0
_cell_measurement_temperature 150
_cell_measurement_theta_max 0
_cell_measurement_theta_min 0
_cell_volume 1304.05(3)
_computing_cell_refinement 'CrysAlis, (Oxford Diffraction, 2002)'
_computing_data_collection 'SuperNova, (Oxford Diffraction, 2010)'
_computing_data_reduction 'CrysAlis, (Oxford Diffraction, 2002)'
_computing_molecular_graphics 'CAMERON (Watkin et al., 1996)'
_computing_publication_material 'CRYSTALS (Betteridge et al., 2003)'
_computing_structure_refinement 'CRYSTALS (Betteridge et al., 2003)'
_computing_structure_solution 'SIR92 (Altomare et al., 1994)'
_diffrn_ambient_temperature 150
_diffrn_measured_fraction_theta_full 0.997
_diffrn_measured_fraction_theta_max 0.997
_diffrn_measurement_device Area
_diffrn_measurement_device_type 'Oxford Diffraction SuperNova'
_diffrn_measurement_method \w/2\q
_diffrn_radiation_monochromator graphite
_diffrn_radiation_type 'Cu K\a'
_diffrn_radiation_wavelength 1.54180
_diffrn_reflns_av_R_equivalents 0.025
_diffrn_reflns_limit_h_max 11
_diffrn_reflns_limit_h_min -11
_diffrn_reflns_limit_k_max 17
_diffrn_reflns_limit_k_min -17
_diffrn_reflns_limit_l_max 13
_diffrn_reflns_limit_l_min -13
_diffrn_reflns_number 28792
_diffrn_reflns_theta_full 76.274
_diffrn_reflns_theta_max 76.274
_diffrn_reflns_theta_min 4.302
_diffrn_standards_number 0
_exptl_absorpt_coefficient_mu 0.808
_exptl_absorpt_correction_T_max 0.9374
_exptl_absorpt_correction_T_min 0.9224
_exptl_absorpt_correction_type none
_exptl_crystal_colour colourless
_exptl_crystal_density_diffrn 1.256
_exptl_crystal_density_method 'not measured'
_exptl_crystal_description block
_exptl_crystal_F_000 524
_exptl_crystal_size_max 0.190
_exptl_crystal_size_mid 0.100
_exptl_crystal_size_min 0.080
_refine_diff_density_max 0.17
_refine_diff_density_min -0.14
_refine_ls_abs_structure_details 'Flack (1983), 2570 Friedel-pairs'
_refine_ls_abs_structure_Flack 0.03(9)
_refine_ls_extinction_method None
_refine_ls_goodness_of_fit_ref 0.9882
_refine_ls_hydrogen_treatment constr
_refine_ls_matrix_type full
_refine_ls_number_parameters 345
_refine_ls_number_reflns 5377
_refine_ls_number_restraints 43
_refine_ls_R_factor_all 0.0285
_refine_ls_R_factor_gt 0.0275
_refine_ls_shift/su_max 0.0004040
_refine_ls_shift/su_mean 0.0000347
_refine_ls_structure_factor_coef Fsqd
_refine_ls_weighting_details
;
 Method= Modified Sheldrick 
 w=1/[\s^2^(F^2^) + ( 0.04P)^2^ + 0.25P] 
 ,where P=(max(Fo^2^,0) + 2Fc^2^)/3 
;
_refine_ls_weighting_scheme calc
_refine_ls_wR_factor_all 0.0696
_refine_ls_wR_factor_gt 0.0686
_refine_ls_wR_factor_ref 0.0695
_reflns_limit_h_max 11
_reflns_limit_h_min -11
_reflns_limit_k_max 17
_reflns_limit_k_min -17
_reflns_limit_l_max 13
_reflns_limit_l_min 0
_reflns_number_gt 5232
_reflns_number_total 5399
_reflns_threshold_expression I>2.0\s(I)
_oxford_diffrn_Wilson_B_factor 2.47
_oxford_diffrn_Wilson_scale 0.01
_oxford_refine_ls_r_factor_ref 0.0285
_oxford_refine_ls_scale 9.7(2)
_oxford_reflns_number_all 5378
_oxford_reflns_threshold_expression_ref I>-3.0\s(I)
_cod_data_source_file c4ob00274a2.cif
_cod_data_source_block 86.HBF4
_cod_depositor_comments
;
The following automatic conversions were performed:

'_symmetry_cell_setting' value 'Monoclinic' changed to 'monoclinic'
according to
/usr/data/users/saulius/crontab/automatic-downloads/rss-feeds/RSC/lib/dictionaries/cif_core.dic
dictionary named 'cif_core.dic' version 2.4.2 from
2011-04-26.

'_atom_sites_solution_primary' value 'Direct' changed to
'direct' according to
/usr/data/users/saulius/crontab/automatic-downloads/rss-feeds/RSC/lib/dictionaries/cif_core.dic
dictionary named 'cif_core.dic' version 2.4.2 from 2011-04-26.

Automatic conversion script
Id: cif_fix_values 2281 2013-09-26 08:29:07Z andrius 
;
_cod_original_formula_sum 'C27 H36 B1 F4 N1 O2'
_cod_database_code 7153733

loop_
_symmetry_equiv_pos_as_xyz
x,y,z
-x,y+1/2,-z

loop_
_atom_site_label
_atom_site_type_symbol
_atom_site_fract_x
_atom_site_fract_y
_atom_site_fract_z
_atom_site_U_iso_or_equiv
_atom_site_occupancy
_atom_site_adp_type
_atom_site_refinement_flags_posn
_atom_site_refinement_flags_adp
_atom_site_refinement_flags_occupancy
_atom_site_disorder_assembly
_atom_site_disorder_group
F1 F 0.99089(8) 0.59676(7) 0.22796(9) 0.0369 1.0000 Uani . . . . .
B2 B 1.13548(17) 0.63229(13) 0.28009(18) 0.0329 1.0000 Uani . U . . .
O6 O 0.81794(11) 0.86815(8) 0.33806(10) 0.0317 1.0000 Uani . . . . .
C7 C 0.71945(14) 0.85497(10) 0.22843(13) 0.0252 1.0000 Uani . . . . .
O8 O 0.60290(11) 0.89802(8) 0.20106(10) 0.0336 1.0000 Uani . . . . .
C9 C 0.77892(13) 0.78185(10) 0.14239(12) 0.0220 1.0000 Uani . . . . .
C10 C 0.67303(13) 0.69762(9) 0.10197(12) 0.0207 1.0000 Uani . . . . .
N11 N 0.67617(11) 0.62664(8) 0.21466(10) 0.0193 1.0000 Uani . . . . .
C12 C 0.59187(14) 0.66285(10) 0.32171(12) 0.0229 1.0000 Uani . . . . .
C13 C 0.65892(14) 0.62916(10) 0.45561(12) 0.0228 1.0000 Uani . . . . .
C14 C 0.81059(15) 0.64526(11) 0.50540(13) 0.0278 1.0000 Uani . . . . .
C15 C 0.87009(16) 0.60983(12) 0.62711(14) 0.0352 1.0000 Uani . . . . .
C16 C 0.77938(19) 0.56052(12) 0.69960(15) 0.0375 1.0000 Uani . . . . .
C17 C 0.62648(18) 0.54750(11) 0.65289(14) 0.0338 1.0000 Uani . . . . .
C18 C 0.56695(15) 0.58181(10) 0.53071(13) 0.0259 1.0000 Uani . . . . .
C19 C 0.61411(14) 0.52978(10) 0.16516(12) 0.0222 1.0000 Uani . . . . .
C20 C 0.62715(14) 0.45871(9) 0.27513(12) 0.0213 1.0000 Uani . . . . .
C21 C 0.76588(14) 0.43575(10) 0.34939(13) 0.0234 1.0000 Uani . . . . .
C22 C 0.77302(16) 0.36683(10) 0.44498(13) 0.0290 1.0000 Uani . . . . .
C23 C 0.64344(17) 0.31857(11) 0.46448(14) 0.0334 1.0000 Uani . . . . .
C24 C 0.50594(16) 0.33934(11) 0.38889(15) 0.0313 1.0000 Uani . . . . .
C25 C 0.49738(14) 0.41010(10) 0.29554(13) 0.0251 1.0000 Uani . . . . .
C26 C 0.69120(17) 0.49279(11) 0.05417(13) 0.0292 1.0000 Uani . . . . .
C27 C 0.51255(13) 0.71886(10) 0.04380(12) 0.0240 1.0000 Uani . . . . .
C28 C 0.45795(15) 0.69825(11) -0.07850(14) 0.0293 1.0000 Uani . . . . .
C29 C 0.29845(16) 0.71607(12) -0.14075(16) 0.0380 1.0000 Uani . . . . .
C30 C 0.81423(14) 0.83659(10) 0.02034(12) 0.0236 1.0000 Uani . . . . .
C31 C 0.91697(15) 0.91817(10) 0.06548(14) 0.0282 1.0000 Uani . . . . .
C32 C 0.88368(19) 1.00710(11) 0.04166(17) 0.0379 1.0000 Uani . . . . .
C33 C 0.88668(18) 0.77410(11) -0.07416(15) 0.0338 1.0000 Uani . . . . .
C34 C 0.92809(16) 0.82851(11) -0.18951(14) 0.0319 1.0000 Uani . . . . .
C35 C 0.7820(2) 0.94402(13) 0.42132(17) 0.0449 1.0000 Uani . . . . .
H91 H 0.8747 0.7556 0.1869 0.0277 1.0000 Uiso R . . . .
H101 H 0.7214 0.6640 0.0359 0.0262 1.0000 Uiso R . . . .
H122 H 0.4886 0.6408 0.2999 0.0286 1.0000 Uiso R . . . .
H121 H 0.5905 0.7311 0.3169 0.0298 1.0000 Uiso R . . . .
H141 H 0.8747 0.6797 0.4535 0.0350 1.0000 Uiso R . . . .
H151 H 0.9748 0.6222 0.6578 0.0471 1.0000 Uiso R . . . .
H161 H 0.8223 0.5366 0.7846 0.0475 1.0000 Uiso R . . . .
H171 H 0.5634 0.5139 0.7057 0.0447 1.0000 Uiso R . . . .
H181 H 0.4610 0.5736 0.4995 0.0312 1.0000 Uiso R . . . .
H191 H 0.5027 0.5392 0.1323 0.0287 1.0000 Uiso R . . . .
H211 H 0.8545 0.4707 0.3334 0.0305 1.0000 Uiso R . . . .
H221 H 0.8687 0.3497 0.4987 0.0371 1.0000 Uiso R . . . .
H231 H 0.6471 0.2688 0.5280 0.0399 1.0000 Uiso R . . . .
H241 H 0.4161 0.3063 0.4028 0.0398 1.0000 Uiso R . . . .
H251 H 0.4009 0.4270 0.2461 0.0315 1.0000 Uiso R . . . .
H262 H 0.6554 0.4286 0.0428 0.0474 1.0000 Uiso R . . . .
H261 H 0.6608 0.5290 -0.0262 0.0482 1.0000 Uiso R . . . .
H263 H 0.8024 0.4943 0.0824 0.0479 1.0000 Uiso R . . . .
H271 H 0.4467 0.7497 0.0982 0.0312 1.0000 Uiso R . . . .
H281 H 0.5272 0.6692 -0.1298 0.0393 1.0000 Uiso R . . . .
H292 H 0.2545 0.6570 -0.1767 0.0628 1.0000 Uiso R . . . .
H291 H 0.2362 0.7404 -0.0754 0.0611 1.0000 Uiso R . . . .
H293 H 0.2957 0.7619 -0.2107 0.0619 1.0000 Uiso R . . . .
H301 H 0.7143 0.8620 -0.0236 0.0296 1.0000 Uiso R . . . .
H311 H 1.0139 0.9041 0.1132 0.0344 1.0000 Uiso R . . . .
H321 H 0.7858 1.0216 -0.0043 0.0480 1.0000 Uiso R . . . .
H322 H 0.9550 1.0569 0.0691 0.0475 1.0000 Uiso R . . . .
H332 H 0.8112 0.7241 -0.1068 0.0413 1.0000 Uiso R . . . .
H331 H 0.9768 0.7438 -0.0225 0.0416 1.0000 Uiso R . . . .
H342 H 0.9705 0.7893 -0.2539 0.0487 1.0000 Uiso R . . . .
H341 H 0.8390 0.8611 -0.2348 0.0493 1.0000 Uiso R . . . .
H343 H 1.0026 0.8760 -0.1607 0.0497 1.0000 Uiso R . . . .
H352 H 0.8677 0.9509 0.4913 0.0664 1.0000 Uiso R . . . .
H353 H 0.7648 1.0032 0.3701 0.0665 1.0000 Uiso R . . . .
H351 H 0.6885 0.9285 0.4560 0.0661 1.0000 Uiso R . . . .
H111 H 0.7757 0.6177 0.2476 0.0322 1.0000 Uiso R . . . .
F50 F 1.1635(4) 0.7155(2) 0.2300(5) 0.0815 0.620(7) Uani . U P 1 2
F51 F 1.1884(6) 0.6762(6) 0.1773(5) 0.0855 0.380(7) Uani . U P 1 1
F30 F 1.2258(9) 0.5640(5) 0.3180(9) 0.1013 0.380(7) Uani . U P 1 1
F31 F 1.2424(4) 0.5681(3) 0.2628(5) 0.0860 0.620(7) Uani . U P 1 2
F40 F 1.1093(5) 0.6944(5) 0.3661(7) 0.0798 0.380(7) Uani . U P 1 1
F41 F 1.1475(4) 0.6425(3) 0.4169(2) 0.0702 0.620(7) Uani . U P 1 2

loop_
_atom_site_aniso_label
_atom_site_aniso_U_11
_atom_site_aniso_U_22
_atom_site_aniso_U_33
_atom_site_aniso_U_23
_atom_site_aniso_U_13
_atom_site_aniso_U_12
F1 0.0210(4) 0.0344(4) 0.0544(5) -0.0050(4) 0.0034(3) -0.0005(3)
B2 0.0220(6) 0.0327(8) 0.0442(8) -0.0044(6) 0.0056(6) -0.0024(6)
O6 0.0346(5) 0.0324(5) 0.0284(5) -0.0059(4) 0.0058(4) -0.0004(4)
C7 0.0259(6) 0.0222(6) 0.0285(6) 0.0016(5) 0.0078(5) -0.0022(5)
O8 0.0305(5) 0.0305(5) 0.0409(6) -0.0044(4) 0.0086(4) 0.0068(4)
C9 0.0204(5) 0.0208(6) 0.0251(6) 0.0016(5) 0.0047(4) 0.0015(5)
C10 0.0212(5) 0.0207(6) 0.0207(6) 0.0042(5) 0.0050(4) 0.0009(4)
N11 0.0182(4) 0.0195(5) 0.0206(5) 0.0023(4) 0.0042(4) 0.0006(4)
C12 0.0224(5) 0.0229(6) 0.0251(6) 0.0021(5) 0.0086(5) 0.0029(5)
C13 0.0267(6) 0.0196(6) 0.0227(6) -0.0031(5) 0.0062(5) 0.0017(5)
C14 0.0279(6) 0.0281(7) 0.0279(6) -0.0060(5) 0.0058(5) -0.0024(5)
C15 0.0329(7) 0.0393(8) 0.0311(7) -0.0085(6) -0.0026(5) 0.0001(6)
C16 0.0478(8) 0.0412(8) 0.0221(7) 0.0000(6) 0.0007(6) 0.0040(7)
C17 0.0442(8) 0.0327(7) 0.0259(7) 0.0017(5) 0.0105(6) -0.0017(6)
C18 0.0289(6) 0.0259(6) 0.0239(6) -0.0018(5) 0.0079(5) -0.0010(5)
C19 0.0219(5) 0.0208(6) 0.0233(6) 0.0011(5) 0.0012(5) -0.0019(4)
C20 0.0235(6) 0.0181(5) 0.0227(6) -0.0016(4) 0.0050(5) -0.0002(4)
C21 0.0243(6) 0.0199(6) 0.0263(6) -0.0003(5) 0.0047(5) 0.0008(5)
C22 0.0332(7) 0.0251(6) 0.0273(6) 0.0011(5) 0.0005(5) 0.0059(5)
C23 0.0424(8) 0.0256(7) 0.0330(7) 0.0092(6) 0.0085(6) 0.0036(6)
C24 0.0325(7) 0.0261(6) 0.0375(8) 0.0033(6) 0.0123(6) -0.0039(5)
C25 0.0238(6) 0.0221(6) 0.0296(6) -0.0002(5) 0.0045(5) -0.0009(5)
C26 0.0409(7) 0.0234(6) 0.0237(6) -0.0016(5) 0.0057(5) -0.0013(6)
C27 0.0210(5) 0.0238(6) 0.0277(6) 0.0072(5) 0.0047(5) -0.0003(5)
C28 0.0271(6) 0.0294(7) 0.0302(7) 0.0085(6) 0.0002(5) -0.0020(5)
C29 0.0296(7) 0.0409(8) 0.0395(8) 0.0152(7) -0.0072(6) -0.0045(6)
C30 0.0220(6) 0.0217(6) 0.0281(6) 0.0034(5) 0.0068(5) 0.0005(5)
C31 0.0261(6) 0.0259(7) 0.0332(7) 0.0020(5) 0.0066(5) -0.0027(5)
C32 0.0442(8) 0.0254(7) 0.0434(9) 0.0005(6) 0.0050(7) -0.0042(6)
C33 0.0416(8) 0.0256(6) 0.0391(8) 0.0010(6) 0.0216(6) -0.0013(6)
C34 0.0331(7) 0.0336(7) 0.0317(7) 0.0018(6) 0.0130(6) -0.0011(6)
C35 0.0489(9) 0.0471(10) 0.0403(9) -0.0180(7) 0.0119(7) -0.0008(7)
F50 0.0641(15) 0.0613(17) 0.107(3) 0.0419(17) -0.0238(17) -0.0290(13)
F51 0.085(3) 0.113(4) 0.062(2) -0.001(2) 0.023(2) -0.068(3)
F30 0.065(4) 0.068(3) 0.150(6) 0.047(4) -0.051(3) 0.010(2)
F31 0.0220(10) 0.086(2) 0.144(3) -0.067(2) -0.0084(16) 0.0155(12)
F40 0.0408(18) 0.105(4) 0.097(4) -0.076(3) 0.023(2) -0.024(2)
F41 0.0581(14) 0.107(2) 0.0442(10) -0.0092(13) 0.0028(9) -0.0311(15)

loop_
_atom_type_symbol
_atom_type_scat_dispersion_real
_atom_type_scat_dispersion_imag
_atom_type_scat_Cromer_Mann_a1
_atom_type_scat_Cromer_Mann_b1
_atom_type_scat_Cromer_Mann_a2
_atom_type_scat_Cromer_Mann_b2
_atom_type_scat_Cromer_Mann_a3
_atom_type_scat_Cromer_Mann_b3
_atom_type_scat_Cromer_Mann_a4
_atom_type_scat_Cromer_Mann_b4
_atom_type_scat_Cromer_Mann_c
_atom_type_scat_source
C 0.0181 0.0091 2.3100 20.8439 1.0200 10.2075 1.5886 0.5687 0.8650 51.6512 0.2156 'International Tables Vol C 4.2.6.8 and 6.1.1.4'
H 0.0000 0.0000 0.4930 10.5109 0.3229 26.1257 0.1402 3.1424 0.0408 57.7998 0.0030 'International Tables Vol C 4.2.6.8 and 6.1.1.4'
B 0.0090 0.0039 2.0545 23.2185 1.3326 1.0210 1.0979 60.3498 0.7068 0.1403 -0.1932 'International Tables Vol C 4.2.6.8 and 6.1.1.4'
F 0.0727 0.0534 3.5392 10.2825 2.6412 4.2944 1.5170 0.2615 1.0243 26.1476 0.2776 'International Tables Vol C 4.2.6.8 and 6.1.1.4'
N 0.0311 0.0180 12.2126 0.0057 3.1322 9.8933 2.0125 28.9975 1.1663 0.5826 -11.5290 'International Tables Vol C 4.2.6.8 and 6.1.1.4'
O 0.0492 0.0322 3.0485 13.2771 2.2868 5.7011 1.5463 0.3239 0.8670 32.9089 0.2508 'International Tables Vol C 4.2.6.8 and 6.1.1.4'

loop_
_geom_angle_atom_site_label_1
_geom_angle_atom_site_label_2
_geom_angle_atom_site_label_3
_geom_angle
_geom_angle_publ_flag
F1 B2 F51 105.4(2) yes
F1 B2 F30 110.0(4) yes
F51 B2 F30 107.7(5) yes
F1 B2 F40 104.74(19) yes
F51 B2 F40 110.1(4) yes
F30 B2 F40 118.1(5) yes
F1 B2 F50 112.48(17) yes
F1 B2 F31 109.4(2) yes
F50 B2 F31 111.5(3) yes
F1 B2 F41 110.17(15) yes
F50 B2 F41 108.2(2) yes
F31 B2 F41 104.9(2) yes
C7 O6 C35 115.76(12) yes
O6 C7 O8 124.13(12) yes
O6 C7 C9 110.64(11) yes
O8 C7 C9 125.18(12) yes
C7 C9 C10 115.75(10) yes
C7 C9 C30 105.77(10) yes
C10 C9 C30 110.88(10) yes
C7 C9 H91 109.9 no
C10 C9 H91 106.8 no
C30 C9 H91 107.6 no
C9 C10 N11 111.13(9) yes
C9 C10 C27 117.59(10) yes
N11 C10 C27 110.03(9) yes
C9 C10 H101 104.4 no
N11 C10 H101 104.7 no
C27 C10 H101 108.0 no
C10 N11 C12 112.39(9) yes
C10 N11 C19 111.42(9) yes
C12 N11 C19 110.57(9) yes
C10 N11 H111 106.2 no
C12 N11 H111 109.6 no
C19 N11 H111 106.3 no
N11 C12 C13 113.36(9) yes
N11 C12 H122 106.3 no
C13 C12 H122 110.1 no
N11 C12 H121 107.6 no
C13 C12 H121 111.4 no
H122 C12 H121 107.9 no
C12 C13 C14 121.16(11) yes
C12 C13 C18 119.13(11) yes
C14 C13 C18 119.71(12) yes
C13 C14 C15 119.56(13) yes
C13 C14 H141 119.8 no
C15 C14 H141 120.6 no
C14 C15 C16 120.43(13) yes
C14 C15 H151 117.1 no
C16 C15 H151 122.5 no
C15 C16 C17 120.34(14) yes
C15 C16 H161 119.5 no
C17 C16 H161 120.1 no
C16 C17 C18 119.41(13) yes
C16 C17 H171 119.5 no
C18 C17 H171 121.0 no
C13 C18 C17 120.46(13) yes
C13 C18 H181 120.4 no
C17 C18 H181 119.1 no
N11 C19 C20 111.07(10) yes
N11 C19 C26 112.24(10) yes
C20 C19 C26 110.52(10) yes
N11 C19 H191 106.3 no
C20 C19 H191 107.5 no
C26 C19 H191 109.0 no
C19 C20 C21 122.13(11) yes
C19 C20 C25 118.36(11) yes
C21 C20 C25 119.33(12) yes
C20 C21 C22 119.99(12) yes
C20 C21 H211 117.7 no
C22 C21 H211 122.3 no
C21 C22 C23 120.32(12) yes
C21 C22 H221 121.6 no
C23 C22 H221 118.0 no
C22 C23 C24 120.00(13) yes
C22 C23 H231 121.4 no
C24 C23 H231 118.6 no
C23 C24 C25 119.91(13) yes
C23 C24 H241 120.0 no
C25 C24 H241 120.0 no
C20 C25 C24 120.40(12) yes
C20 C25 H251 119.5 no
C24 C25 H251 120.0 no
C19 C26 H262 103.7 no
C19 C26 H261 111.4 no
H262 C26 H261 110.2 no
C19 C26 H263 108.5 no
H262 C26 H263 110.7 no
H261 C26 H263 111.9 no
C10 C27 C28 122.15(12) yes
C10 C27 H271 118.6 no
C28 C27 H271 119.2 no
C27 C28 C29 124.44(14) yes
C27 C28 H281 116.8 no
C29 C28 H281 118.8 no
C28 C29 H292 108.8 no
C28 C29 H291 110.9 no
H292 C29 H291 108.8 no
C28 C29 H293 110.5 no
H292 C29 H293 109.1 no
H291 C29 H293 108.9 no
C9 C30 C31 108.59(11) yes
C9 C30 C33 112.95(10) yes
C31 C30 C33 110.22(11) yes
C9 C30 H301 105.8 no
C31 C30 H301 108.8 no
C33 C30 H301 110.4 no
C30 C31 C32 124.80(13) yes
C30 C31 H311 117.6 no
C32 C31 H311 117.6 no
C31 C32 H321 117.8 no
C31 C32 H322 121.9 no
H321 C32 H322 120.2 no
C30 C33 C34 112.88(11) yes
C30 C33 H332 107.3 no
C34 C33 H332 109.0 no
C30 C33 H331 106.8 no
C34 C33 H331 111.8 no
H332 C33 H331 108.9 no
C33 C34 H342 114.5 no
C33 C34 H341 110.0 no
H342 C34 H341 108.0 no
C33 C34 H343 110.6 no
H342 C34 H343 106.6 no
H341 C34 H343 107.0 no
O6 C35 H352 107.4 no
O6 C35 H353 109.7 no
H352 C35 H353 110.7 no
O6 C35 H351 109.4 no
H352 C35 H351 111.3 no
H353 C35 H351 108.4 no

loop_
_geom_bond_atom_site_label_1
_geom_bond_atom_site_label_2
_geom_bond_distance
_geom_bond_publ_flag
F1 B2 1.4154(17) yes
B2 F51 1.382(5) yes
B2 F30 1.284(6) yes
B2 F40 1.302(4) yes
B2 F50 1.330(3) yes
B2 F31 1.352(3) yes
B2 F41 1.418(3) yes
O6 C7 1.3423(17) yes
O6 C35 1.4486(18) yes
C7 O8 1.2036(16) yes
C7 C9 1.5189(17) yes
C9 C10 1.5427(17) yes
C9 C30 1.5613(17) yes
C9 H91 0.982 no
C10 N11 1.5426(14) yes
C10 C27 1.4994(16) yes
C10 H101 0.989 no
N11 C12 1.5263(15) yes
N11 C19 1.5411(15) yes
N11 H111 0.912 no
C12 C13 1.5069(18) yes
C12 H122 0.968 no
C12 H121 0.970 no
C13 C14 1.3939(18) yes
C13 C18 1.3910(17) yes
C14 C15 1.390(2) yes
C14 H141 0.977 no
C15 C16 1.380(2) yes
C15 H151 0.958 no
C16 C17 1.391(2) yes
C16 H161 0.970 no
C17 C18 1.388(2) yes
C17 H171 0.971 no
C18 H181 0.960 no
C19 C20 1.5160(17) yes
C19 C26 1.5257(18) yes
C19 H191 1.011 no
C20 C21 1.3951(18) yes
C20 C25 1.3938(17) yes
C21 C22 1.3892(19) yes
C21 H211 0.970 no
C22 C23 1.387(2) yes
C22 H221 0.978 no
C23 C24 1.385(2) yes
C23 H231 0.964 no
C24 C25 1.3909(19) yes
C24 H241 0.960 no
C25 H251 0.964 no
C26 H262 0.967 no
C26 H261 0.983 no
C26 H263 0.993 no
C27 C28 1.3232(19) yes
C27 H271 0.980 no
C28 C29 1.4941(18) yes
C28 H281 0.970 no
C29 H292 0.976 no
C29 H291 1.003 no
C29 H293 0.974 no
C30 C31 1.5074(18) yes
C30 C33 1.5389(18) yes
C30 H301 1.005 no
C31 C32 1.312(2) yes
C31 H311 0.951 no
C32 H321 0.953 no
C32 H322 0.966 no
C33 C34 1.5196(19) yes
C33 H332 1.002 no
C33 H331 0.995 no
C34 H342 0.990 no
C34 H341 0.977 no
C34 H343 0.962 no
C35 H352 0.977 no
C35 H353 0.994 no
C35 H351 0.985 no

loop_
_geom_hbond_atom_site_label_D
_geom_hbond_atom_site_label_H
_geom_hbond_atom_site_label_A
_geom_hbond_site_symmetry_A
_geom_hbond_angle_DHA
_geom_hbond_distance_DH
_geom_hbond_distance_HA
_geom_hbond_distance_DA
_geom_hbond_publ_flag
C12 H121 C7 . 139.41(4) 0.970 2.365 3.165(2) yes
C17 H171 O8 2_646 166.10(4) 0.971 2.510 3.460(2) yes
